data_2013126
loop_
_publ_author_name
'Merz, Klaus'

_publ_section_title
;
 Secondary interactions in 1-iodo-3-nitrobenzene and
 1-iodo-3,5-dinitrobenzene
;
_journal_issue 2
_journal_name_full 'Acta Crystallographica Section C'
_journal_page_first o65
_journal_page_last o67
_journal_paper_doi 10.1107/S0108270102023041
_journal_volume 59
_journal_year 2003
_chemical_formula_moiety 'C6 H3 I1 N2 O4'
_chemical_formula_sum 'C6 H3 I N2 O4'
_chemical_formula_weight 294.00
_chemical_name_common 3-Iodo-5-dinitro-benzene
_chemical_name_systematic
;
3-iodo-1,5-dinitro-benzene
;
_space_group_IT_number 15
_symmetry_cell_setting monoclinic
_symmetry_space_group_name_Hall '-C 2yc'
_symmetry_space_group_name_H-M 'C 1 2/c 1'
_atom_sites_solution_hydrogens geom
_atom_sites_solution_primary direct
_atom_sites_solution_secondary difmap
_cell_angle_alpha 90
_cell_angle_beta 101.766(12)
_cell_angle_gamma 90
_cell_formula_units_Z 8
_cell_length_a 13.842(9)
_cell_length_b 8.164(5)
_cell_length_c 15.288(9)
_cell_measurement_reflns_used 53
_cell_measurement_temperature 213(2)
_cell_measurement_theta_max 17.6
_cell_measurement_theta_min 3.4
_cell_volume 1691.3(18)
_computing_cell_refinement 'SAINT (Siemens, 1996)'
_computing_data_collection 'SMART (Siemens, 1996)'
_computing_data_reduction SAINT
_computing_molecular_graphics 'SHELXTL and ORTEPIII (Farrugia, 1997)'
_computing_publication_material SHELXTL
_computing_structure_refinement SHELXTL
_computing_structure_solution 'SHELXTL (Siemens, 1996)'
_diffrn_ambient_temperature 213(2)
_diffrn_measured_fraction_theta_full 0.970
_diffrn_measured_fraction_theta_max 0.970
_diffrn_measurement_device_type 'Bruker SMART 1000 CCD area-detector'
_diffrn_measurement_method \w
_diffrn_radiation_monochromator graphite
_diffrn_radiation_source 'fine-focus sealed tube'
_diffrn_radiation_type MoK\a
_diffrn_radiation_wavelength 0.71073
_diffrn_reflns_av_R_equivalents 0.042
_diffrn_reflns_av_sigmaI/netI 0.061
_diffrn_reflns_limit_h_max 19
_diffrn_reflns_limit_h_min -19
_diffrn_reflns_limit_k_max 8
_diffrn_reflns_limit_k_min -11
_diffrn_reflns_limit_l_max 21
_diffrn_reflns_limit_l_min -21
_diffrn_reflns_number 6318
_diffrn_reflns_theta_full 30.01
_diffrn_reflns_theta_max 30.01
_diffrn_reflns_theta_min 2.91
_diffrn_standards_decay_% 0.1
_diffrn_standards_interval_count 0
_diffrn_standards_interval_time 0
_diffrn_standards_number 0
_exptl_absorpt_coefficient_mu 3.770
_exptl_absorpt_correction_T_max 0.470
_exptl_absorpt_correction_T_min 0.421
_exptl_absorpt_correction_type multi-scan
_exptl_absorpt_process_details '[SADABS (Sheldrick, 1996; Blessing, 1995)]'
_exptl_crystal_colour colourless
_exptl_crystal_density_diffrn 2.309
_exptl_crystal_density_meas ?
_exptl_crystal_density_method 'not measured'
_exptl_crystal_description needle
_exptl_crystal_F_000 1104
_exptl_crystal_size_max 0.4
_exptl_crystal_size_mid 0.2
_exptl_crystal_size_min 0.2
_refine_diff_density_max 0.93
_refine_diff_density_min -0.99
_refine_ls_extinction_method none
_refine_ls_goodness_of_fit_ref 1.068
_refine_ls_hydrogen_treatment constr
_refine_ls_matrix_type full
_refine_ls_number_parameters 118
_refine_ls_number_reflns 2404
_refine_ls_number_restraints 0
_refine_ls_restrained_S_all 1.068
_refine_ls_R_factor_all 0.052
_refine_ls_R_factor_gt 0.037
_refine_ls_shift/su_max <0.001
_refine_ls_shift/su_mean 0.000
_refine_ls_structure_factor_coef Fsqd
_refine_ls_weighting_details 'calc w = 1/[\s^2^(Fo^2^)+(0.0103P)^2^+2.3695P] where P=(Fo^2^+2Fc^2^)/3'
_refine_ls_weighting_scheme calc
_refine_ls_wR_factor_gt 0.080
_refine_ls_wR_factor_ref 0.084
_reflns_number_gt 1927
_reflns_number_total 2404
_reflns_threshold_expression I>2\s(I)
_cod_data_source_file dn1017.cif
_cod_data_source_block III
_cod_depositor_comments
;
The following automatic conversions were performed:

'_exptl_crystal_density_meas' value 'not measured' was changed to '?'
- the value is perceived as not measured.

Automatic conversion script
Id: cif_fix_values 3008 2015-01-20 13:52:24Z robertas 
;
_cod_original_cell_volume 1691.2(18)
_cod_original_sg_symbol_H-M 'C 2/c'
_cod_original_formula_sum 'C6 H3 I1 N2 O4'
_cod_database_code 2013126
_cod_database_fobs_code 2013126

loop_
_symmetry_equiv_pos_as_xyz
'x, y, z'
'-x, y, -z+1/2'
'x+1/2, y+1/2, z'
'-x+1/2, y+1/2, -z+1/2'
'-x, -y, -z'
'x, -y, z-1/2'
'-x+1/2, -y+1/2, -z'
'x+1/2, -y+1/2, z-1/2'

loop_
_atom_site_label
_atom_site_fract_x
_atom_site_fract_y
_atom_site_fract_z
_atom_site_U_iso_or_equiv
_atom_site_adp_type
_atom_site_calc_flag
_atom_site_refinement_flags
_atom_site_occupancy
_atom_site_disorder_assembly
_atom_site_disorder_group
_atom_site_type_symbol
I1 0.100566(19) 0.80925(3) 0.380331(14) 0.03627(11) Uani d . 1 . . I
O1 0.1019(3) 0.6800(4) 0.80264(19) 0.0559(9) Uani d . 1 . . O
C1 0.1186(3) 0.6743(4) 0.6559(2) 0.0287(7) Uani d . 1 . . C
C2 0.1089(3) 0.7634(4) 0.5773(2) 0.0270(7) Uani d . 1 . . C
H2A 0.0980 0.8771 0.5763 0.032 Uiso calc R 1 . . H
C3 0.1158(3) 0.6784(4) 0.5002(2) 0.0259(7) Uani d . 1 . . C
N1 0.1096(3) 0.7627(5) 0.7376(2) 0.0435(9) Uani d . 1 . . N
C6 0.1357(3) 0.5090(5) 0.6610(2) 0.0304(8) Uani d . 1 . . C
H6A 0.1422 0.4513 0.7151 0.036 Uiso calc R 1 . . H
O3 0.1861(3) 0.1901(4) 0.6581(3) 0.0648(11) Uani d . 1 . . O
C4 0.1326(3) 0.5120(5) 0.5017(2) 0.0295(7) Uani d . 1 . . C
H4A 0.1370 0.4547 0.4493 0.035 Uiso calc R 1 . . H
O2 0.1094(4) 0.9105(5) 0.7352(2) 0.0717(12) Uani d . 1 . . O
N2 0.1617(3) 0.2547(5) 0.5853(3) 0.0412(8) Uani d . 1 . . N
C5 0.1427(3) 0.4324(4) 0.5828(2) 0.0294(7) Uani d . 1 . . C
O4 0.1494(4) 0.1813(4) 0.5149(3) 0.0734(13) Uani d . 1 . . O

loop_
_atom_site_aniso_label
_atom_site_aniso_U_11
_atom_site_aniso_U_22
_atom_site_aniso_U_33
_atom_site_aniso_U_12
_atom_site_aniso_U_13
_atom_site_aniso_U_23
I1 0.04522(17) 0.04186(17) 0.02156(12) -0.00267(12) 0.00645(10) 0.00836(9)
O1 0.070(2) 0.077(3) 0.0245(13) 0.0093(19) 0.0184(14) 0.0080(13)
C1 0.0337(18) 0.035(2) 0.0190(14) -0.0019(16) 0.0084(13) -0.0003(12)
C2 0.0361(19) 0.0202(16) 0.0265(15) -0.0005(15) 0.0110(14) 0.0029(12)
C3 0.0287(16) 0.0291(18) 0.0202(14) -0.0019(15) 0.0057(12) 0.0030(12)
N1 0.060(2) 0.052(2) 0.0208(14) 0.001(2) 0.0134(15) -0.0031(14)
C6 0.0321(18) 0.0319(19) 0.0276(16) -0.0008(16) 0.0069(14) 0.0098(13)
O3 0.083(3) 0.0376(19) 0.070(2) 0.0053(19) 0.006(2) 0.0210(15)
C4 0.0335(18) 0.0285(18) 0.0272(16) -0.0010(16) 0.0078(13) -0.0034(13)
O2 0.133(4) 0.044(2) 0.0466(18) -0.009(2) 0.040(2) -0.0178(15)
N2 0.0399(19) 0.0253(16) 0.058(2) 0.0007(16) 0.0086(16) 0.0019(16)
C5 0.0307(17) 0.0238(17) 0.0325(17) -0.0018(16) 0.0038(13) 0.0058(13)
O4 0.118(4) 0.0310(18) 0.069(3) 0.008(2) 0.014(2) -0.0094(15)

loop_
_atom_type_symbol
_atom_type_description
_atom_type_scat_dispersion_real
_atom_type_scat_dispersion_imag
_atom_type_scat_source
C C 0.0033 0.0016 'International Tables Vol C Tables 4.2.6.8 and 6.1.1.4'
H H 0.0000 0.0000 'International Tables Vol C Tables 4.2.6.8 and 6.1.1.4'
N N 0.0061 0.0033 'International Tables Vol C Tables 4.2.6.8 and 6.1.1.4'
O O 0.0106 0.0060 'International Tables Vol C Tables 4.2.6.8 and 6.1.1.4'
I I -0.4742 1.8119 'International Tables Vol C Tables 4.2.6.8 and 6.1.1.4'

loop_
_geom_angle_atom_site_label_1
_geom_angle_atom_site_label_2
_geom_angle_atom_site_label_3
_geom_angle
_geom_angle_publ_flag
C6 C1 C2 123.5(3) ?
C6 C1 N1 118.6(3) yes
C2 C1 N1 117.9(3) yes
C1 C2 C3 117.5(3) ?
C1 C2 H2A 121.3 ?
C3 C2 H2A 121.3 ?
C4 C3 C2 121.3(3) ?
C4 C3 I1 120.3(2) yes
C2 C3 I1 118.4(3) yes
O2 N1 O1 125.1(4) yes
O2 N1 C1 117.8(3) yes
O1 N1 C1 117.1(4) yes
C1 C6 C5 116.2(3) ?
C1 C6 H6A 121.9 ?
C5 C6 H6A 121.9 ?
C3 C4 C5 117.7(3) ?
C3 C4 H4A 121.2 ?
C5 C4 H4A 121.2 ?
O4 N2 O3 124.1(4) yes
O4 N2 C5 118.1(4) yes
O3 N2 C5 117.7(4) yes
C6 C5 C4 123.8(3) ?
C6 C5 N2 118.1(3) yes
C4 C5 N2 118.1(3) yes

loop_
_geom_bond_atom_site_label_1
_geom_bond_atom_site_label_2
_geom_bond_site_symmetry_2
_geom_bond_distance
_geom_bond_publ_flag
I1 C3 . 2.094(3) yes
O1 N1 . 1.225(5) yes
C1 C6 . 1.370(5) ?
C1 C2 . 1.388(5) ?
C1 N1 . 1.470(5) yes
C2 C3 . 1.388(5) ?
C2 H2A . 0.9400 ?
C3 C4 . 1.377(5) ?
N1 O2 . 1.207(6) yes
C6 C5 . 1.370(5) ?
C6 H6A . 0.9400 ?
O3 N2 . 1.215(5) yes
C4 C5 . 1.383(5) ?
C4 H4A . 0.9400 ?
N2 O4 . 1.213(5) yes
N2 C5 . 1.473(5) yes

loop_
_cod_related_entry_id
_cod_related_entry_database
_cod_related_entry_code
1 ChemSpider 205244
